data_4131925
loop_
_publ_author_name
'Wurzenberger, Maximilian H. H.'
'Szimhardt, Norbert'
'Stierstorfer, J\"org'

_publ_section_title
;
 Copper(II) Chlorate Complexes: The Renaissance of a Forgotten and
 Misjudged Energetic Anion.
;
_journal_issue 9
_journal_name_full 'Journal of the American Chemical Society'
_journal_page_first 3206
_journal_page_last 3209
_journal_paper_doi 10.1021/jacs.7b13230
_journal_volume 140
_journal_year 2018
_chemical_formula_moiety '	C10 H20 Cu N16 O2, 2(Cl O3)'
_chemical_formula_sum 'C10 H20 Cl2 Cu N16 O8'
_chemical_formula_weight 626.86
_chemical_name_common 'diaqua bis(ditetrazolyl)propane copper(II) chlorate'
_chemical_name_systematic
;
diaqua bis(ditetrazolyl)propane copper(II) chlorate
;
_space_group_IT_number 15
_space_group_name_Hall '-C 2yc'
_space_group_name_H-M_alt 'C 1 2/c 1'
_symmetry_cell_setting monoclinic
_symmetry_Int_Tables_number 15
_symmetry_space_group_name_Hall '-C 2yc'
_symmetry_space_group_name_H-M 'C 1 2/c 1'
_atom_sites_solution_hydrogens mixed
_audit_creation_date
;
'Tue Apr 11 08:20:11 2017'
;
_audit_creation_method SHELXL-2013
_audit_update_record 05.07.2017
_cell_angle_alpha 90
_cell_angle_beta 97.696(3)
_cell_angle_gamma 90
_cell_formula_units_Z 4
_cell_length_a 15.0672(5)
_cell_length_b 9.0113(3)
_cell_length_c 17.5426(6)
_cell_measurement_reflns_used 4245
_cell_measurement_temperature 173(2)
_cell_measurement_theta_max 32.0410
_cell_measurement_theta_min 4.2430
_cell_volume 2360.39(14)
_computing_cell_refinement
;
CrysAlisPro, Agilent Technologies,
Version 1.171.37.33 (release 27-03-2014 CrysAlis171 .NET)
(compiled Mar 27 2014,17:12:48)
;
_computing_data_collection
;
CrysAlisPro, Agilent Technologies,
Version 1.171.37.33 (release 27-03-2014 CrysAlis171 .NET)
(compiled Mar 27 2014,17:12:48)
;
_computing_data_reduction
;
CrysAlisPro, Agilent Technologies,
Version 1.171.37.33 (release 27-03-2014 CrysAlis171 .NET)
(compiled Mar 27 2014,17:12:48)
;
_computing_structure_refinement 'SHELXL-2013 (Sheldrick, 2013)'
_diffrn_ambient_temperature 173(2)
_diffrn_detector 'CCD plate'
_diffrn_detector_area_resol_mean 15.9809
_diffrn_detector_type Sapphire3
_diffrn_measured_fraction_theta_full 0.996
_diffrn_measured_fraction_theta_max 0.996
_diffrn_measurement_details
;
#__ type_ start__ end____ width___ exp.time_
  1 omega  -57.00   37.40   0.8000   32.0000
omega____ theta____ kappa____ phi______ frames
    -      -28.6994   77.0000 -150.0000 118

#__ type_ start__ end____ width___ exp.time_
  2 omega  -42.00   40.40   0.8000   32.0000
omega____ theta____ kappa____ phi______ frames
    -      -28.6994   57.0000  -60.0000 103

#__ type_ start__ end____ width___ exp.time_
  3 omega  -99.00  -43.80   0.8000   32.0000
omega____ theta____ kappa____ phi______ frames
    -      -28.6994  -57.0000  150.0000 69

#__ type_ start__ end____ width___ exp.time_
  4 omega  -96.00    1.60   0.8000   32.0000
omega____ theta____ kappa____ phi______ frames
    -      -28.6994  -77.0000   90.0000 122

#__ type_ start__ end____ width___ exp.time_
  5 omega   34.00   65.20   0.8000   32.0000
omega____ theta____ kappa____ phi______ frames
    -       29.7932  -99.0000  -60.0000 39

#__ type_ start__ end____ width___ exp.time_
  6 omega   52.00   79.20   0.8000   32.0000
omega____ theta____ kappa____ phi______ frames
    -       29.7932   19.0000  -90.0000 34

#__ type_ start__ end____ width___ exp.time_
  7 omega  -23.00   74.60   0.8000   32.0000
omega____ theta____ kappa____ phi______ frames
    -       29.7932  -99.0000   30.0000 122

#__ type_ start__ end____ width___ exp.time_
  8 omega   37.00   61.80   0.8000   32.0000
omega____ theta____ kappa____ phi______ frames
    -       29.7932   57.0000   60.0000 31

;
_diffrn_measurement_device 'four-circle diffractometer'
_diffrn_measurement_device_type 'Xcalibur, Sapphire3'
_diffrn_measurement_method '\w scans'
_diffrn_orient_matrix_UB_11 0.0345328000
_diffrn_orient_matrix_UB_12 -0.0511995000
_diffrn_orient_matrix_UB_13 -0.0049467000
_diffrn_orient_matrix_UB_21 0.0098857000
_diffrn_orient_matrix_UB_22 0.0404167000
_diffrn_orient_matrix_UB_23 -0.0324863000
_diffrn_orient_matrix_UB_31 0.0311172000
_diffrn_orient_matrix_UB_32 0.0439814000
_diffrn_orient_matrix_UB_33 0.0241957000
_diffrn_radiation_monochromator graphite
_diffrn_radiation_probe x-ray
_diffrn_radiation_type MoK\a
_diffrn_radiation_wavelength 0.71073
_diffrn_reflns_av_R_equivalents 0.0337
_diffrn_reflns_av_sigmaI/netI 0.0479
_diffrn_reflns_av_unetI/netI 0.0250
_diffrn_reflns_Laue_measured_fraction_full 0.996
_diffrn_reflns_Laue_measured_fraction_max 0.996
_diffrn_reflns_limit_h_max 18
_diffrn_reflns_limit_h_min -18
_diffrn_reflns_limit_k_max 11
_diffrn_reflns_limit_k_min -11
_diffrn_reflns_limit_l_max 21
_diffrn_reflns_limit_l_min -21
_diffrn_reflns_number 9395
_diffrn_reflns_point_group_measured_fraction_full 0.996
_diffrn_reflns_point_group_measured_fraction_max 0.996
_diffrn_reflns_theta_full 25.242
_diffrn_reflns_theta_max 25.996
_diffrn_reflns_theta_min 4.250
_diffrn_source 'Enhance (Mo) X-ray Source'
_exptl_absorpt_coefficient_mu 1.226
_exptl_absorpt_correction_T_max 1.00000
_exptl_absorpt_correction_T_min 0.74568
_exptl_absorpt_correction_type multi-scan
_exptl_absorpt_process_details
;
CrysAlisPro, Agilent Technologies,
Version 1.171.37.33 (release 27-03-2014 CrysAlis171 .NET)
(compiled Mar 27 2014,17:12:48)
Empirical absorption correction using spherical harmonics,
 implemented in SCALE3 ABSPACK scaling algorithm.
;
_exptl_crystal_colour blue
_exptl_crystal_density_diffrn 1.764
_exptl_crystal_description block
_exptl_crystal_F_000 1276
_exptl_crystal_size_max 0.360
_exptl_crystal_size_mid 0.230
_exptl_crystal_size_min 0.170
_refine_diff_density_max 0.610
_refine_diff_density_min -0.448
_refine_diff_density_rms 0.064
_refine_ls_extinction_method none
_refine_ls_goodness_of_fit_ref 1.080
_refine_ls_hydrogen_treatment mixed
_refine_ls_matrix_type full
_refine_ls_number_parameters 198
_refine_ls_number_reflns 2306
_refine_ls_number_restraints 0
_refine_ls_restrained_S_all 1.080
_refine_ls_R_factor_all 0.0352
_refine_ls_R_factor_gt 0.0310
_refine_ls_shift/su_max 0.000
_refine_ls_shift/su_mean 0.000
_refine_ls_structure_factor_coef Fsqd
_refine_ls_weighting_details 'w=1/[\s^2^(Fo^2^)+(0.0437P)^2^+2.7975P] where P=(Fo^2^+2Fc^2^)/3'
_refine_ls_weighting_scheme calc
_refine_ls_wR_factor_gt 0.0800
_refine_ls_wR_factor_ref 0.0834
_reflns_Friedel_coverage 0.000
_reflns_number_gt 2094
_reflns_number_total 2306
_reflns_threshold_expression 'I > 2\s(I)'
_cod_data_source_file ja7b13230_si_002.cif
_cod_data_source_block mx171
_cod_database_code 4131925
_shelx_space_group_comment
;
The symmetry employed for this shelxl refinement is uniquely defined
by the following loop, which should always be used as a source of
symmetry information in preference to the above space-group names.
They are only intended as comments.
;
_shelx_estimated_absorpt_t_min 0.667
_shelx_estimated_absorpt_t_max 0.819
_shelxl_version_number 2013-4

loop_
_space_group_symop_operation_xyz
'x, y, z'
'-x, y, -z+1/2'
'x+1/2, y+1/2, z'
'-x+1/2, y+1/2, -z+1/2'
'-x, -y, -z'
'x, -y, z-1/2'
'-x+1/2, -y+1/2, -z'
'x+1/2, -y+1/2, z-1/2'

loop_
_atom_site_label
_atom_site_type_symbol
_atom_site_fract_x
_atom_site_fract_y
_atom_site_fract_z
_atom_site_U_iso_or_equiv
_atom_site_adp_type
_atom_site_occupancy
_atom_site_site_symmetry_order
_atom_site_calc_flag
_atom_site_refinement_flags_posn
_atom_site_refinement_flags_adp
_atom_site_refinement_flags_occupancy
Cu01 Cu 0.5000 0.0000 0.0000 0.02032(13) Uani 1 2 d S . P
O4 O 0.40710(12) 0.1933(2) -0.04239(11) 0.0304(4) Uani 1 1 d . . .
N1 N 0.56720(11) 0.1494(2) 0.07475(10) 0.0232(4) Uani 1 1 d . . .
N2 N 0.59023(14) 0.1203(2) 0.15092(12) 0.0363(5) Uani 1 1 d . . .
N3 N 0.62608(15) 0.2365(2) 0.18530(12) 0.0383(5) Uani 1 1 d . . .
N4 N 0.62712(11) 0.3432(2) 0.13081(10) 0.0229(4) Uani 1 1 d . . .
N5 N 0.42021(11) -0.0516(2) 0.08074(10) 0.0221(4) Uani 1 1 d . . .
N6 N 0.40063(13) -0.1924(2) 0.10153(11) 0.0286(4) Uani 1 1 d . . .
N7 N 0.33981(13) -0.1890(2) 0.14659(11) 0.0299(4) Uani 1 1 d . . .
N8 N 0.31938(11) -0.0448(2) 0.15565(10) 0.0212(4) Uani 1 1 d . . .
C1 C 0.59110(14) 0.2875(2) 0.06402(12) 0.0228(4) Uani 1 1 d . . .
C2 C 0.65585(15) 0.4973(2) 0.15097(13) 0.0227(4) Uani 1 1 d . . .
C3 C 0.58702(16) 0.5726(3) 0.19302(14) 0.0349(5) Uani 1 1 d . . .
H3A H 0.5283 0.5686 0.1614 0.052 Uiso 1 1 calc R U .
H3B H 0.6042 0.6764 0.2030 0.052 Uiso 1 1 calc R U .
H3C H 0.5839 0.5216 0.2419 0.052 Uiso 1 1 calc R U .
C4 C 0.36891(14) 0.0373(3) 0.11480(13) 0.0234(4) Uani 1 1 d . . .
C5 C 0.24760(14) -0.0002(2) 0.19933(13) 0.0224(4) Uani 1 1 d . . .
Cl1 Cl 0.31929(4) 0.47051(6) 0.09306(3) 0.02814(15) Uani 1 1 d . . .
O1 O 0.40413(12) 0.4066(2) 0.07340(13) 0.0538(6) Uani 1 1 d . . .
O2 O 0.26837(13) 0.5237(2) 0.02178(11) 0.0469(5) Uani 1 1 d . . .
O3 O 0.26754(12) 0.34486(19) 0.12094(10) 0.0378(4) Uani 1 1 d . . .
H1 H 0.5815(14) 0.333(3) 0.0177(13) 0.015(5) Uiso 1 1 d . . .
H4 H 0.3650(16) 0.139(3) 0.1113(14) 0.031(7) Uiso 1 1 d . . .
H41 H 0.357(2) 0.168(4) -0.0638(17) 0.043(8) Uiso 1 1 d . . .
H42 H 0.402(2) 0.255(4) -0.0113(19) 0.046(9) Uiso 1 1 d . . .
H52 H 0.2502(16) -0.061(3) 0.2445(15) 0.023(6) Uiso 1 1 d . . .
H2 H 0.6613(15) 0.543(3) 0.1013(13) 0.016(5) Uiso 1 1 d . . .
H51 H 0.2617(15) 0.099(3) 0.2192(13) 0.021(6) Uiso 1 1 d . . .

loop_
_atom_site_aniso_label
_atom_site_aniso_U_11
_atom_site_aniso_U_22
_atom_site_aniso_U_33
_atom_site_aniso_U_23
_atom_site_aniso_U_13
_atom_site_aniso_U_12
Cu01 0.0176(2) 0.0186(2) 0.0255(2) -0.00065(13) 0.00588(14) -0.00207(13)
O4 0.0258(9) 0.0268(9) 0.0389(10) 0.0008(8) 0.0050(7) 0.0027(7)
N1 0.0190(9) 0.0226(9) 0.0286(9) 0.0008(7) 0.0053(7) -0.0010(7)
N2 0.0439(12) 0.0299(11) 0.0323(11) 0.0063(9) -0.0053(9) -0.0111(9)
N3 0.0506(13) 0.0307(11) 0.0308(10) 0.0074(9) -0.0053(9) -0.0116(10)
N4 0.0211(9) 0.0217(9) 0.0259(9) 0.0022(7) 0.0028(7) -0.0018(7)
N5 0.0202(9) 0.0172(8) 0.0290(9) 0.0011(7) 0.0042(7) -0.0013(7)
N6 0.0334(10) 0.0182(9) 0.0372(11) 0.0007(8) 0.0153(8) 0.0003(8)
N7 0.0383(11) 0.0174(9) 0.0373(11) -0.0004(8) 0.0174(9) 0.0002(8)
N8 0.0206(8) 0.0180(8) 0.0257(9) -0.0013(7) 0.0056(7) -0.0011(7)
C1 0.0219(10) 0.0226(10) 0.0249(11) 0.0011(9) 0.0065(8) -0.0002(8)
C2 0.0227(11) 0.0218(11) 0.0238(11) -0.0018(8) 0.0037(8) -0.0011(8)
C3 0.0264(12) 0.0404(14) 0.0385(13) -0.0079(11) 0.0062(9) 0.0038(10)
C4 0.0229(10) 0.0178(10) 0.0300(11) 0.0005(9) 0.0061(8) -0.0011(8)
C5 0.0216(11) 0.0234(11) 0.0231(11) -0.0044(9) 0.0067(8) -0.0019(8)
Cl1 0.0271(3) 0.0256(3) 0.0313(3) -0.0060(2) 0.0020(2) 0.0025(2)
O1 0.0258(9) 0.0494(12) 0.0861(15) -0.0276(11) 0.0074(9) 0.0021(8)
O2 0.0383(11) 0.0597(13) 0.0411(11) 0.0163(9) -0.0013(8) -0.0075(9)
O3 0.0410(10) 0.0295(9) 0.0428(10) 0.0051(7) 0.0055(8) 0.0006(7)

loop_
_atom_type_symbol
_atom_type_description
_atom_type_scat_dispersion_real
_atom_type_scat_dispersion_imag
_atom_type_scat_source
C C 0.0033 0.0016 'International Tables Vol C Tables 4.2.6.8 and 6.1.1.4'
Cl Cl 0.1484 0.1585 'International Tables Vol C Tables 4.2.6.8 and 6.1.1.4'
Cu Cu 0.3201 1.2651 'International Tables Vol C Tables 4.2.6.8 and 6.1.1.4'
N N 0.0061 0.0033 'International Tables Vol C Tables 4.2.6.8 and 6.1.1.4'
O O 0.0106 0.0060 'International Tables Vol C Tables 4.2.6.8 and 6.1.1.4'
H H 0.0000 0.0000 'International Tables Vol C Tables 4.2.6.8 and 6.1.1.4'

loop_
_geom_angle_atom_site_label_1
_geom_angle_atom_site_label_2
_geom_angle_atom_site_label_3
_geom_angle
_geom_angle_site_symmetry_1
_geom_angle_site_symmetry_3
N5 Cu01 N5 180.00(6) 5_655 .
N5 Cu01 N1 90.46(7) 5_655 .
N5 Cu01 N1 89.54(7) . .
N5 Cu01 N1 89.54(7) 5_655 5_655
N5 Cu01 N1 90.46(7) . 5_655
N1 Cu01 N1 180.0 . 5_655
N5 Cu01 O4 89.58(7) 5_655 .
N5 Cu01 O4 90.42(7) . .
N1 Cu01 O4 86.35(7) . .
N1 Cu01 O4 93.65(7) 5_655 .
N5 Cu01 O4 90.42(7) 5_655 5_655
N5 Cu01 O4 89.58(7) . 5_655
N1 Cu01 O4 93.65(7) . 5_655
N1 Cu01 O4 86.35(7) 5_655 5_655
O4 Cu01 O4 180.0 . 5_655
Cu01 O4 H41 114(2) . .
Cu01 O4 H42 115(2) . .
H41 O4 H42 110(3) . .
C1 N1 N2 106.50(18) . .
C1 N1 Cu01 130.60(15) . .
N2 N1 Cu01 122.76(14) . .
N3 N2 N1 109.79(18) . .
N2 N3 N4 106.82(18) . .
C1 N4 N3 108.24(18) . .
C1 N4 C2 129.70(18) . .
N3 N4 C2 121.71(18) . .
C4 N5 N6 106.55(17) . .
C4 N5 Cu01 128.18(15) . .
N6 N5 Cu01 124.68(14) . .
N7 N6 N5 109.80(17) . .
N6 N7 N8 106.71(17) . .
C4 N8 N7 108.63(17) . .
C4 N8 C5 129.68(19) . .
N7 N8 C5 121.49(17) . .
N1 C1 N4 108.66(19) . .
N1 C1 H1 122.9(14) . .
N4 C1 H1 128.5(14) . .
N4 C2 C3 109.84(19) . .
N4 C2 C5 111.20(17) . 3
C3 C2 C5 110.63(18) . 3
N4 C2 H2 103.8(13) . .
C3 C2 H2 113.0(13) . .
C5 C2 H2 108.2(13) 3 .
C2 C3 H3A 109.5 . .
C2 C3 H3B 109.5 . .
H3A C3 H3B 109.5 . .
C2 C3 H3C 109.5 . .
H3A C3 H3C 109.5 . .
H3B C3 H3C 109.5 . .
N5 C4 N8 108.30(19) . .
N5 C4 H4 127.9(16) . .
N8 C4 H4 123.8(16) . .
N8 C5 C2 112.57(17) . 3_445
N8 C5 H52 108.8(15) . .
C2 C5 H52 112.6(14) 3_445 .
N8 C5 H51 107.4(14) . .
C2 C5 H51 110.7(14) 3_445 .
H52 C5 H51 104(2) . .
O2 Cl1 O1 107.39(13) . .
O2 Cl1 O3 106.99(11) . .
O1 Cl1 O3 106.59(12) . .

loop_
_geom_bond_atom_site_label_1
_geom_bond_atom_site_label_2
_geom_bond_distance
_geom_bond_site_symmetry_2
Cu01 N5 2.0306(17) 5_655
Cu01 N5 2.0306(17) .
Cu01 N1 2.0496(17) .
Cu01 N1 2.0496(17) 5_655
Cu01 O4 2.2954(17) .
Cu01 O4 2.2954(17) 5_655
O4 H41 0.83(3) .
O4 H42 0.79(3) .
N1 C1 1.316(3) .
N1 N2 1.360(3) .
N2 N3 1.290(3) .
N3 N4 1.357(3) .
N4 C1 1.322(3) .
N4 C2 1.483(3) .
N5 C4 1.312(3) .
N5 N6 1.364(3) .
N6 N7 1.288(3) .
N7 N8 1.350(2) .
N8 C4 1.327(3) .
N8 C5 1.463(3) .
C1 H1 0.90(2) .
C2 C3 1.512(3) .
C2 C5 1.522(3) 3
C2 H2 0.98(2) .
C3 H3A 0.9800 .
C3 H3B 0.9800 .
C3 H3C 0.9800 .
C4 H4 0.92(3) .
C5 C2 1.522(3) 3_445
C5 H52 0.96(3) .
C5 H51 0.97(3) .
Cl1 O2 1.4576(19) .
Cl1 O1 1.4842(19) .
Cl1 O3 1.4938(18) .

loop_
_geom_hbond_atom_site_label_D
_geom_hbond_atom_site_label_H
_geom_hbond_atom_site_label_A
_geom_hbond_distance_DH
_geom_hbond_distance_HA
_geom_hbond_distance_DA
_geom_hbond_angle_DHA
_geom_hbond_site_symmetry_A
O4 H41 O3 0.83(3) 2.01(3) 2.823(3) 167(3) 7
O4 H41 Cl1 0.83(3) 2.92(3) 3.714(2) 162(3) 7
O4 H42 O1 0.79(3) 2.01(4) 2.801(3) 173(3) .

loop_
_geom_torsion_atom_site_label_1
_geom_torsion_atom_site_label_2
_geom_torsion_atom_site_label_3
_geom_torsion_atom_site_label_4
_geom_torsion
_geom_torsion_site_symmetry_4
C1 N1 N2 N3 0.5(3) .
Cu01 N1 N2 N3 -175.51(16) .
N1 N2 N3 N4 -0.4(3) .
N2 N3 N4 C1 0.1(3) .
N2 N3 N4 C2 174.0(2) .
C4 N5 N6 N7 -0.1(2) .
Cu01 N5 N6 N7 -171.88(15) .
N5 N6 N7 N8 -0.1(2) .
N6 N7 N8 C4 0.3(2) .
N6 N7 N8 C5 175.59(18) .
N2 N1 C1 N4 -0.4(2) .
Cu01 N1 C1 N4 175.17(13) .
N3 N4 C1 N1 0.2(2) .
C2 N4 C1 N1 -173.03(19) .
C1 N4 C2 C3 102.7(3) .
N3 N4 C2 C3 -69.7(3) .
C1 N4 C2 C5 -134.5(2) 3
N3 N4 C2 C5 53.1(3) 3
N6 N5 C4 N8 0.3(2) .
Cu01 N5 C4 N8 171.69(14) .
N7 N8 C4 N5 -0.4(2) .
C5 N8 C4 N5 -175.13(19) .
C4 N8 C5 C2 89.8(3) 3_445
N7 N8 C5 C2 -84.4(2) 3_445
